data_7111720
loop_
_publ_author_name
'Mej\'ia, Michelle L.'
'Reeske, Gregor'
'Holliday, Bradley J.'

_publ_section_title
;
 Gallium-containing conducting metallopolymers which display chemically
 tunable reactivity for the growth of Ga2S3 semiconducting nanoparticles
;
_journal_issue 29
_journal_name_full 'Chemical Communications'
_journal_page_first 5355
_journal_page_last 5357
_journal_paper_doi 10.1039/c0cc00578a
_journal_volume 46
_journal_year 2010
_chemical_formula_moiety 'C35 H28 Cl Ga N2 O2 S4, 2(C H2 Cl2)'
_chemical_formula_sum 'C37 H32 Cl5 Ga N2 O2 S4'
_chemical_formula_weight 911.86
_chemical_name_systematic
;
?
;
_space_group_IT_number 2
_symmetry_cell_setting triclinic
_symmetry_space_group_name_Hall '-P 1'
_symmetry_space_group_name_H-M 'P -1'
_atom_sites_solution_hydrogens geom
_atom_sites_solution_primary direct
_atom_sites_solution_secondary difmap
_audit_creation_method
;
manual editing of the .cif file
created by SHELXTL Ver. 6.10
;
_cell_angle_alpha 92.035(5)
_cell_angle_beta 97.726(5)
_cell_angle_gamma 97.726(5)
_cell_formula_units_Z 2
_cell_length_a 9.418(5)
_cell_length_b 13.039(5)
_cell_length_c 17.289(5)
_cell_measurement_reflns_used 12554
_cell_measurement_temperature 153(2)
_cell_measurement_theta_max 27.5
_cell_measurement_theta_min 1.92
_cell_volume 2081.6(15)
_computing_cell_refinement 'Collect software, Nonius B.V. 1998'
_computing_data_collection 'Collect software, Nonius B.V. 1998'
_computing_data_reduction
;
DENZO and Scalepack (Otwinoski and Minor, 1997)
;
_computing_molecular_graphics 'XP SHELXTL/PC, Siemens Analytical'
_computing_structure_refinement 'XL SHELXTL/PC, Siemens Analytical'
_computing_structure_solution
;
SIR97 - Altomare A., Burla M.C., Camalli M., Cascarano G.L., Giacovazzo C.,
Guagliardi A., Moliterni A.G.G., Polidori G.,Spagna R.
;
_diffrn_ambient_temperature 153(2)
_diffrn_measured_fraction_theta_full 0.857
_diffrn_measured_fraction_theta_max 0.857
_diffrn_measurement_device_type 'Nonius Kappa CCD'
_diffrn_measurement_method \w-scan
_diffrn_radiation_monochromator graphite
_diffrn_radiation_source 'fine-focus sealed tube'
_diffrn_radiation_type MoK\a
_diffrn_radiation_wavelength 0.71069
_diffrn_reflns_av_R_equivalents 0.0288
_diffrn_reflns_av_sigmaI/netI 0.0565
_diffrn_reflns_limit_h_max 12
_diffrn_reflns_limit_h_min -11
_diffrn_reflns_limit_k_max 15
_diffrn_reflns_limit_k_min -16
_diffrn_reflns_limit_l_max 21
_diffrn_reflns_limit_l_min -22
_diffrn_reflns_number 12554
_diffrn_reflns_theta_full 27.50
_diffrn_reflns_theta_max 27.50
_diffrn_reflns_theta_min 1.92
_exptl_absorpt_coefficient_mu 1.217
_exptl_absorpt_correction_T_max 0.907
_exptl_absorpt_correction_T_min 0.803
_exptl_absorpt_correction_type multi-scan
_exptl_absorpt_process_details 'DENZO and Scalepack (Otwinoski and Minor, 1997)'
_exptl_crystal_colour orange
_exptl_crystal_density_diffrn 1.455
_exptl_crystal_density_method 'not measured'
_exptl_crystal_description plate
_exptl_crystal_F_000 928
_exptl_crystal_size_max 0.20
_exptl_crystal_size_mid 0.15
_exptl_crystal_size_min 0.08
_refine_diff_density_max 0.649
_refine_diff_density_min -0.818
_refine_diff_density_rms 0.072
_refine_ls_extinction_method none
_refine_ls_goodness_of_fit_ref 1.020
_refine_ls_hydrogen_treatment constr
_refine_ls_matrix_type full
_refine_ls_number_parameters 469
_refine_ls_number_reflns 8199
_refine_ls_number_restraints 0
_refine_ls_restrained_S_all 1.020
_refine_ls_R_factor_all 0.0762
_refine_ls_R_factor_gt 0.0480
_refine_ls_shift/su_max 0.001
_refine_ls_shift/su_mean 0.000
_refine_ls_structure_factor_coef Fsqd
_refine_ls_weighting_details 'calc w=1/[\s^2^(Fo^2^)+(0.0556P)^2^+2.0930P] where P=(Fo^2^+2Fc^2^)/3'
_refine_ls_weighting_scheme calc
_refine_ls_wR_factor_gt 0.1145
_refine_ls_wR_factor_ref 0.1326
_reflns_number_gt 5927
_reflns_number_total 8199
_reflns_threshold_expression >2sigma(I)
_cod_data_source_file C0CC00578Asup1.cif
_cod_data_source_block grgr065
_cod_original_sg_symbol_Hall -p1
_cod_original_sg_symbol_H-M p-1
_cod_database_code 7111720

loop_
_symmetry_equiv_pos_as_xyz
'x, y, z'
'-x, -y, -z'

loop_
_atom_site_label
_atom_site_type_symbol
_atom_site_fract_x
_atom_site_fract_y
_atom_site_fract_z
_atom_site_U_iso_or_equiv
_atom_site_adp_type
_atom_site_occupancy
_atom_site_symmetry_multiplicity
_atom_site_calc_flag
_atom_site_refinement_flags
_atom_site_disorder_assembly
_atom_site_disorder_group
C1 C 0.6510(4) 0.3834(3) 0.9121(2) 0.0492(10) Uani 1 1 d . . .
C2 C 0.8154(4) 0.4113(3) 0.8940(2) 0.0468(9) Uani 1 1 d . . .
H2A H 0.8283 0.4766 0.8666 0.056 Uiso 1 1 calc R . .
H2B H 0.8855 0.4174 0.9426 0.056 Uiso 1 1 calc R . .
C3 C 0.5668(4) 0.2600(3) 0.9031(2) 0.0450(9) Uani 1 1 d . . .
H3A H 0.4746 0.2556 0.9251 0.054 Uiso 1 1 calc R . .
H3B H 0.5449 0.2362 0.8472 0.054 Uiso 1 1 calc R . .
C4 C 0.6570(5) 0.4277(3) 0.9959(2) 0.0633(12) Uani 1 1 d . . .
H4A H 0.7006 0.5007 0.9998 0.095 Uiso 1 1 calc R . .
H4B H 0.7156 0.3885 1.0319 0.095 Uiso 1 1 calc R . .
H4C H 0.5588 0.4225 1.0096 0.095 Uiso 1 1 calc R . .
C5 C 0.5591(6) 0.4321(4) 0.8541(3) 0.0752(15) Uani 1 1 d . . .
H5A H 0.4584 0.4179 0.8638 0.113 Uiso 1 1 calc R . .
H5B H 0.5670 0.4041 0.8017 0.113 Uiso 1 1 calc R . .
H5C H 0.5901 0.5072 0.8577 0.113 Uiso 1 1 calc R . .
C6 C 0.8376(4) 0.3346(3) 0.7715(2) 0.0434(9) Uani 1 1 d . . .
H6 H 0.8351 0.4022 0.7531 0.052 Uiso 1 1 calc R . .
C7 C 0.8484(4) 0.2534(3) 0.7159(2) 0.0403(8) Uani 1 1 d . . .
C8 C 0.8605(4) 0.1522(3) 0.7370(2) 0.0390(8) Uani 1 1 d . . .
C9 C 0.8737(4) 0.0821(3) 0.6779(2) 0.0421(8) Uani 1 1 d . . .
H9 H 0.8844 0.0129 0.6903 0.051 Uiso 1 1 calc R . .
C10 C 0.8719(4) 0.1087(3) 0.6011(2) 0.0428(8) Uani 1 1 d . . .
H10 H 0.8801 0.0570 0.5624 0.051 Uiso 1 1 calc R . .
C11 C 0.8586(4) 0.2080(3) 0.5788(2) 0.0395(8) Uani 1 1 d . . .
C12 C 0.8479(4) 0.2784(3) 0.6378(2) 0.0418(8) Uani 1 1 d . . .
H12 H 0.8398 0.3478 0.6251 0.050 Uiso 1 1 calc R . .
C13 C 0.6149(4) 0.1544(3) 1.0056(2) 0.0410(8) Uani 1 1 d . . .
H13 H 0.5291 0.1735 1.0217 0.049 Uiso 1 1 calc R . .
C14 C 0.6815(4) 0.0853(3) 1.0493(2) 0.0379(8) Uani 1 1 d . . .
C15 C 0.7810(4) 0.0393(2) 1.0175(2) 0.0387(8) Uani 1 1 d . . .
C16 C 0.8336(4) -0.0319(3) 1.0635(2) 0.0447(9) Uani 1 1 d . . .
H16 H 0.9044 -0.0686 1.0454 0.054 Uiso 1 1 calc R . .
C17 C 0.7921(4) -0.0554(3) 1.1350(2) 0.0431(9) Uani 1 1 d . . .
H17 H 0.8377 -0.1060 1.1634 0.052 Uiso 1 1 calc R . .
C18 C 0.6916(4) -0.0115(3) 1.1670(2) 0.0385(8) Uani 1 1 d . . .
C19 C 0.6384(4) 0.0581(3) 1.1220(2) 0.0399(8) Uani 1 1 d . . .
H19 H 0.5653 0.0926 1.1399 0.048 Uiso 1 1 calc R . .
C20 C 0.8525(4) 0.2355(3) 0.4974(2) 0.0419(8) Uani 1 1 d . . .
C21 C 0.8445(4) 0.1738(3) 0.4304(2) 0.0481(9) Uani 1 1 d . . .
H21 H 0.8481 0.1014 0.4309 0.058 Uiso 1 1 calc R . .
C22 C 0.8306(4) 0.2263(3) 0.3614(2) 0.0499(9) Uani 1 1 d . . .
H22 H 0.8233 0.1937 0.3107 0.060 Uiso 1 1 calc R . .
C23 C 0.8287(4) 0.3296(3) 0.3751(2) 0.0450(9) Uani 1 1 d . . .
C24 C 0.8150(4) 0.4093(3) 0.3213(2) 0.0484(9) Uani 1 1 d . . .
C25 C 0.7999(4) 0.5083(3) 0.3373(2) 0.0546(10) Uani 1 1 d . . .
H25 H 0.7962 0.5363 0.3884 0.066 Uiso 1 1 calc R . .
C26 C 0.7901(5) 0.5662(4) 0.2703(2) 0.0633(12) Uani 1 1 d . . .
H26 H 0.7790 0.6375 0.2716 0.076 Uiso 1 1 calc R . .
C27 C 0.7978(5) 0.5113(4) 0.2043(3) 0.0663(12) Uani 1 1 d . . .
H27 H 0.7924 0.5387 0.1540 0.080 Uiso 1 1 calc R . .
C28 C 0.6424(4) -0.0392(3) 1.2422(2) 0.0386(8) Uani 1 1 d . C .
C29 C 0.5213(4) -0.0263(3) 1.2722(2) 0.0480(9) Uani 1 1 d . . .
H29 H 0.4462 0.0042 1.2433 0.058 Uiso 1 1 calc R . .
C30 C 0.5097(4) -0.0598(3) 1.3480(2) 0.0473(9) Uani 1 1 d . . .
H30 H 0.4292 -0.0530 1.3745 0.057 Uiso 1 1 calc R . .
C31 C 0.6209(4) -0.1006(3) 1.3772(2) 0.0412(8) Uani 1 1 d . C .
C32 C 0.6480(4) -0.1363(3) 1.4546(2) 0.0425(8) Uani 1 1 d . . .
C34 C 0.6273(5) -0.1800(3) 1.5864(2) 0.0624(12) Uani 1 1 d . . .
H34 H 0.5891 -0.1903 1.6341 0.075 Uiso 1 1 calc R A 1
C35 C 0.7577(5) -0.1927(3) 1.5717(3) 0.0636(12) Uani 1 1 d . C .
H35 H 0.8242 -0.2169 1.6108 0.076 Uiso 1 1 calc R B 1
C36 C 0.8124(5) -0.1585(3) 0.8501(2) 0.0613(12) Uani 1 1 d . . .
H36A H 0.8124 -0.0832 0.8441 0.074 Uiso 1 1 calc R . .
H36B H 0.8547 -0.1687 0.9044 0.074 Uiso 1 1 calc R . .
C37 C 0.5982(5) -0.4624(4) 0.6281(3) 0.0762(14) Uani 1 1 d . . .
H37A H 0.5610 -0.4164 0.5882 0.091 Uiso 1 1 calc R . .
H37B H 0.5688 -0.4398 0.6781 0.091 Uiso 1 1 calc R . .
N1 N 0.8309(3) 0.3234(2) 0.84431(16) 0.0417(7) Uani 1 1 d . . .
N2 N 0.6572(3) 0.1978(2) 0.94298(16) 0.0392(7) Uani 1 1 d . . .
O1 O 0.8577(3) 0.11970(18) 0.80896(14) 0.0455(6) Uani 1 1 d . . .
O2 O 0.8203(3) 0.05756(18) 0.94801(14) 0.0444(6) Uani 1 1 d . . .
S1 S 0.81810(13) 0.38815(10) 0.22191(6) 0.0664(3) Uani 1 1 d . . .
S2 S 0.84444(11) 0.36163(7) 0.47444(5) 0.0489(3) Uani 1 1 d . . .
S3 S 0.74048(10) -0.09779(7) 1.30917(5) 0.0456(2) Uani 1 1 d . . .
S4A S 0.8032(4) -0.1674(4) 1.4891(3) 0.0494(8) Uani 0.514(5) 1 d P C 1
C33A C 0.549(3) -0.145(2) 1.5092(16) 0.0525(10) Uani 0.514(5) 1 d P C 1
H33A H 0.4521 -0.1313 1.5002 0.063 Uiso 0.514(5) 1 calc PR C 1
S4B S 0.5344(8) -0.1406(6) 1.5210(4) 0.0525(10) Uani 0.486(5) 1 d P C 2
C33B C 0.774(2) -0.165(2) 1.4841(17) 0.0494(8) Uani 0.486(5) 1 d P C 2
H33B H 0.8559 -0.1677 1.4582 0.059 Uiso 0.486(5) 1 calc PR C 2
Cl1 Cl 1.06178(11) 0.28614(8) 0.97611(6) 0.0573(3) Uani 1 1 d . . .
Cl2 Cl 0.61376(14) -0.23130(10) 0.82865(9) 0.0843(4) Uani 1 1 d . . .
Cl3 Cl 0.90998(16) -0.20561(14) 0.78733(9) 0.1008(5) Uani 1 1 d . . .
Cl4 Cl 0.79378(15) -0.43679(10) 0.63912(10) 0.0932(5) Uani 1 1 d . . .
Cl5 Cl 0.49695(16) -0.59996(10) 0.60005(11) 0.0966(5) Uani 1 1 d . . .
Ga1 Ga 0.84283(4) 0.19037(3) 0.90097(2) 0.03870(13) Uani 1 1 d . . .

loop_
_atom_site_aniso_label
_atom_site_aniso_U_11
_atom_site_aniso_U_22
_atom_site_aniso_U_33
_atom_site_aniso_U_23
_atom_site_aniso_U_13
_atom_site_aniso_U_12
C1 0.072(3) 0.044(2) 0.0402(19) 0.0038(16) 0.0065(18) 0.0386(19)
C2 0.068(3) 0.0340(19) 0.0420(19) -0.0018(15) 0.0025(18) 0.0261(18)
C3 0.049(2) 0.045(2) 0.046(2) -0.0002(16) -0.0016(16) 0.0326(17)
C4 0.096(3) 0.047(2) 0.057(2) -0.0016(19) 0.025(2) 0.033(2)
C5 0.095(4) 0.070(3) 0.074(3) 0.021(2) 0.006(3) 0.060(3)
C6 0.053(2) 0.040(2) 0.043(2) 0.0074(16) 0.0106(17) 0.0263(17)
C7 0.045(2) 0.0397(19) 0.0406(19) 0.0054(15) 0.0058(15) 0.0204(16)
C8 0.0398(19) 0.0403(19) 0.0411(19) 0.0017(15) 0.0069(15) 0.0199(15)
C9 0.0418(19) 0.040(2) 0.051(2) 0.0036(16) 0.0119(16) 0.0222(16)
C10 0.0398(19) 0.043(2) 0.051(2) -0.0017(16) 0.0137(16) 0.0180(16)
C11 0.0350(18) 0.043(2) 0.0447(19) 0.0041(16) 0.0086(15) 0.0164(15)
C12 0.045(2) 0.040(2) 0.045(2) 0.0060(16) 0.0094(16) 0.0190(16)
C13 0.0397(19) 0.0354(19) 0.053(2) 0.0004(16) 0.0079(16) 0.0212(15)
C14 0.0377(18) 0.0355(18) 0.0461(19) 0.0041(15) 0.0100(15) 0.0205(15)
C15 0.0410(19) 0.0308(18) 0.050(2) 0.0047(15) 0.0130(16) 0.0170(15)
C16 0.044(2) 0.044(2) 0.055(2) 0.0095(17) 0.0191(17) 0.0285(17)
C17 0.042(2) 0.041(2) 0.054(2) 0.0106(16) 0.0120(17) 0.0249(16)
C18 0.0343(18) 0.0390(19) 0.047(2) 0.0049(15) 0.0103(15) 0.0171(15)
C19 0.0371(18) 0.0380(19) 0.050(2) 0.0024(16) 0.0109(16) 0.0211(15)
C20 0.0363(19) 0.047(2) 0.046(2) 0.0008(16) 0.0084(15) 0.0157(16)
C21 0.049(2) 0.049(2) 0.051(2) -0.0028(18) 0.0140(17) 0.0178(18)
C22 0.051(2) 0.058(2) 0.043(2) -0.0074(18) 0.0094(17) 0.0160(19)
C23 0.041(2) 0.059(2) 0.0368(19) 0.0011(17) 0.0051(15) 0.0144(17)
C24 0.043(2) 0.069(3) 0.0370(19) 0.0033(18) 0.0073(16) 0.0177(19)
C25 0.056(2) 0.066(3) 0.046(2) 0.0075(19) 0.0059(18) 0.025(2)
C26 0.062(3) 0.077(3) 0.056(3) 0.012(2) 0.004(2) 0.033(2)
C27 0.063(3) 0.091(3) 0.049(2) 0.015(2) 0.001(2) 0.034(2)
C28 0.0395(19) 0.0362(19) 0.0447(19) 0.0045(15) 0.0080(15) 0.0190(15)
C29 0.039(2) 0.055(2) 0.057(2) 0.0102(18) 0.0118(17) 0.0260(17)
C30 0.038(2) 0.057(2) 0.054(2) 0.0076(18) 0.0165(17) 0.0235(17)
C31 0.0386(19) 0.043(2) 0.047(2) 0.0030(16) 0.0109(16) 0.0172(15)
C32 0.048(2) 0.0365(19) 0.047(2) 0.0045(16) 0.0097(17) 0.0165(16)
C34 0.090(3) 0.052(3) 0.050(2) 0.0037(19) 0.026(2) 0.014(2)
C35 0.067(3) 0.052(3) 0.073(3) 0.013(2) -0.006(2) 0.021(2)
C36 0.070(3) 0.068(3) 0.055(2) -0.001(2) 0.011(2) 0.043(2)
C37 0.082(3) 0.055(3) 0.098(4) -0.004(3) 0.019(3) 0.028(2)
N1 0.0527(18) 0.0370(16) 0.0408(16) 0.0005(12) 0.0051(13) 0.0275(14)
N2 0.0424(16) 0.0339(15) 0.0456(17) 0.0004(13) 0.0030(13) 0.0241(13)
O1 0.0577(15) 0.0439(14) 0.0436(14) 0.0081(11) 0.0102(11) 0.0348(12)
O2 0.0562(15) 0.0417(14) 0.0472(14) 0.0107(11) 0.0207(12) 0.0345(12)
S1 0.0761(8) 0.0894(9) 0.0398(5) 0.0027(5) 0.0055(5) 0.0361(7)
S2 0.0641(6) 0.0479(6) 0.0400(5) 0.0026(4) 0.0118(4) 0.0219(5)
S3 0.0456(5) 0.0514(6) 0.0488(5) 0.0092(4) 0.0137(4) 0.0304(4)
S4A 0.050(2) 0.0538(11) 0.0527(13) 0.0118(9) 0.0095(16) 0.0321(14)
C33A 0.054(2) 0.0629(14) 0.047(2) 0.0040(15) 0.0188(13) 0.0223(11)
S4B 0.054(2) 0.0629(14) 0.047(2) 0.0040(15) 0.0188(13) 0.0223(11)
C33B 0.050(2) 0.0538(11) 0.0527(13) 0.0118(9) 0.0095(16) 0.0321(14)
Cl1 0.0563(6) 0.0492(6) 0.0640(6) 0.0074(5) -0.0105(5) 0.0163(5)
Cl2 0.0685(8) 0.0798(8) 0.1141(11) -0.0008(7) 0.0224(7) 0.0362(6)
Cl3 0.0878(9) 0.1380(13) 0.0872(9) -0.0343(9) 0.0228(7) 0.0541(9)
Cl4 0.0756(8) 0.0541(7) 0.1485(13) 0.0065(7) -0.0080(8) 0.0279(6)
Cl5 0.0896(10) 0.0562(8) 0.1473(14) -0.0171(8) 0.0331(9) 0.0118(7)
Ga1 0.0434(2) 0.0358(2) 0.0421(2) 0.00499(16) 0.00660(17) 0.02275(17)

loop_
_atom_type_symbol
_atom_type_description
_atom_type_scat_dispersion_real
_atom_type_scat_dispersion_imag
_atom_type_scat_source
C C 0.0033 0.0016 'International Tables Vol C Tables 4.2.6.8 and 6.1.1.4'
H H 0.0000 0.0000 'International Tables Vol C Tables 4.2.6.8 and 6.1.1.4'
N N 0.0061 0.0033 'International Tables Vol C Tables 4.2.6.8 and 6.1.1.4'
O O 0.0106 0.0060 'International Tables Vol C Tables 4.2.6.8 and 6.1.1.4'
S S 0.1246 0.1234 'International Tables Vol C Tables 4.2.6.8 and 6.1.1.4'
Cl Cl 0.1484 0.1585 'International Tables Vol C Tables 4.2.6.8 and 6.1.1.4'
Ga Ga 0.2307 1.6083 'International Tables Vol C Tables 4.2.6.8 and 6.1.1.4'

loop_
_geom_angle_atom_site_label_1
_geom_angle_atom_site_label_2
_geom_angle_atom_site_label_3
_geom_angle
C5 C1 C4 114.1(3)
C5 C1 C2 107.1(3)
C4 C1 C2 103.8(3)
C5 C1 C3 101.2(3)
C4 C1 C3 110.1(3)
C2 C1 C3 121.1(2)
N1 C2 C1 102.2(3)
N1 C2 H2A 111.3
C1 C2 H2A 111.3
N1 C2 H2B 111.3
C1 C2 H2B 111.3
H2A C2 H2B 109.2
N2 C3 C1 108.6(3)
N2 C3 H3A 110.0
C1 C3 H3A 110.0
N2 C3 H3B 110.0
C1 C3 H3B 110.0
H3A C3 H3B 108.4
C1 C4 H4A 109.5
C1 C4 H4B 109.5
H4A C4 H4B 109.5
C1 C4 H4C 109.5
H4A C4 H4C 109.5
H4B C4 H4C 109.5
C1 C5 H5A 109.5
C1 C5 H5B 109.5
H5A C5 H5B 109.5
C1 C5 H5C 109.5
H5A C5 H5C 109.5
H5B C5 H5C 109.5
N1 C6 C7 125.1(3)
N1 C6 H6 117.4
C7 C6 H6 117.4
C8 C7 C12 120.0(3)
C8 C7 C6 122.4(3)
C12 C7 C6 117.6(3)
O1 C8 C9 118.8(3)
O1 C8 C7 124.7(3)
C9 C8 C7 116.5(3)
C8 C9 C10 122.4(3)
C8 C9 H9 118.8
C10 C9 H9 118.8
C11 C10 C9 122.0(3)
C11 C10 H10 119.0
C9 C10 H10 119.0
C12 C11 C10 115.6(3)
C12 C11 C20 122.2(3)
C10 C11 C20 122.1(3)
C11 C12 C7 123.4(3)
C11 C12 H12 118.3
C7 C12 H12 118.3
N2 C13 C14 126.8(3)
N2 C13 H13 116.6
C14 C13 H13 116.6
C15 C14 C13 116.9(3)
C15 C14 C19 122.3(3)
C13 C14 C19 120.7(3)
O2 C15 C14 125.0(3)
O2 C15 C16 123.0(3)
C14 C15 C16 111.9(3)
C15 C16 C17 124.8(3)
C15 C16 H16 117.6
C17 C16 H16 117.6
C18 C17 C16 124.1(3)
C18 C17 H17 118.0
C16 C17 H17 118.0
C19 C18 C17 111.7(3)
C19 C18 C28 123.8(3)
C17 C18 C28 124.4(3)
C18 C19 C14 125.3(3)
C18 C19 H19 117.4
C14 C19 H19 117.4
C21 C20 C11 130.3(3)
C21 C20 S2 110.0(3)
C11 C20 S2 119.6(3)
C20 C21 C22 114.6(3)
C20 C21 H21 122.7
C22 C21 H21 122.7
C23 C22 C21 112.2(3)
C23 C22 H22 123.9
C21 C22 H22 123.9
C22 C23 C24 129.9(3)
C22 C23 S2 111.2(3)
C24 C23 S2 118.9(3)
C25 C24 C23 127.5(4)
C25 C24 S1 110.1(3)
C23 C24 S1 122.4(3)
C24 C25 C26 112.6(4)
C24 C25 H25 123.7
C26 C25 H25 123.7
C27 C26 C25 113.8(4)
C27 C26 H26 123.1
C25 C26 H26 123.1
C26 C27 S1 111.4(3)
C26 C27 H27 124.3
S1 C27 H27 124.3
C29 C28 C18 132.0(3)
C29 C28 S3 105.7(3)
C18 C28 S3 122.4(2)
C28 C29 C30 117.6(3)
C28 C29 H29 121.2
C30 C29 H29 121.2
C31 C30 C29 112.3(3)
C31 C30 H30 123.9
C29 C30 H30 123.9
C30 C31 C32 126.6(3)
C30 C31 S3 108.4(3)
C32 C31 S3 124.8(3)
C33B C32 C33A 111.2(19)
C33B C32 C31 123.0(13)
C33A C32 C31 125.7(14)
C33A C32 S4A 112.6(14)
C31 C32 S4A 121.6(4)
C33B C32 S4B 111.1(13)
S4A C32 S4B 112.4(4)
C35 C34 S4B 114.9(4)
C35 C34 C33A 105.3(10)
C35 C34 H34 127.3
S4B C34 H34 117.7
C33A C34 H34 127.3
C34 C35 S4A 119.8(3)
C34 C35 C33B 109.5(7)
C34 C35 H35 120.1
S4A C35 H35 120.1
C33B C35 H35 130.4
Cl3 C36 Cl2 108.6(2)
Cl3 C36 H36A 110.0
Cl2 C36 H36A 110.0
Cl3 C36 H36B 110.0
Cl2 C36 H36B 110.0
H36A C36 H36B 108.4
Cl4 C37 Cl5 121.0(2)
Cl4 C37 H37A 107.1
Cl5 C37 H37A 107.1
Cl4 C37 H37B 107.1
Cl5 C37 H37B 107.1
H37A C37 H37B 106.8
C6 N1 C2 119.7(3)
C6 N1 Ga1 126.3(2)
C2 N1 Ga1 114.1(2)
C13 N2 C3 117.5(3)
C13 N2 Ga1 127.4(2)
C3 N2 Ga1 115.0(3)
C8 O1 Ga1 130.7(2)
C15 O2 Ga1 126.7(2)
C27 S1 C24 92.2(2)
C20 S2 C23 91.99(18)
C28 S3 C31 96.02(17)
C35 S4A C32 94.1(3)
C32 C33A C34 108(2)
C32 C33A H33A 126.0
C34 C33A H33A 126.0
C34 S4B C32 98.7(4)
C32 C33B C35 105.8(17)
C32 C33B H33B 127.1
C35 C33B H33B 127.1
O1 Ga1 O2 87.65(10)
O1 Ga1 N2 124.27(12)
O2 Ga1 N2 80.41(10)
O1 Ga1 N1 90.64(11)
O2 Ga1 N1 170.40(11)
N2 Ga1 N1 92.80(11)
O1 Ga1 Cl1 118.78(9)
O2 Ga1 Cl1 104.35(8)
N2 Ga1 Cl1 116.92(9)
N1 Ga1 Cl1 84.74(9)

loop_
_geom_bond_atom_site_label_1
_geom_bond_atom_site_label_2
_geom_bond_distance
C1 C5 1.455(5)
C1 C4 1.532(5)
C1 C2 1.617(6)
C1 C3 1.688(6)
C2 N1 1.443(4)
C2 H2A 0.9900
C2 H2B 0.9900
C3 N2 1.387(4)
C3 H3A 0.9900
C3 H3B 0.9900
C4 H4A 0.9800
C4 H4B 0.9800
C4 H4C 0.9800
C5 H5A 0.9800
C5 H5B 0.9800
C5 H5C 0.9800
C6 N1 1.281(4)
C6 C7 1.428(5)
C6 H6 0.9500
C7 C8 1.396(5)
C7 C12 1.398(5)
C8 O1 1.331(4)
C8 C9 1.376(5)
C9 C10 1.382(5)
C9 H9 0.9500
C10 C11 1.381(5)
C10 H10 0.9500
C11 C12 1.371(5)
C11 C20 1.460(5)
C12 H12 0.9500
C13 N2 1.323(5)
C13 C14 1.360(4)
C13 H13 0.9500
C14 C15 1.345(4)
C14 C19 1.414(5)
C15 O2 1.323(4)
C15 C16 1.345(4)
C16 C17 1.378(5)
C16 H16 0.9500
C17 C18 1.339(4)
C17 H17 0.9500
C18 C19 1.322(4)
C18 C28 1.479(5)
C19 H19 0.9500
C20 C21 1.375(5)
C20 S2 1.715(4)
C21 C22 1.396(5)
C21 H21 0.9500
C22 C23 1.362(5)
C22 H22 0.9500
C23 C24 1.427(5)
C23 S2 1.735(4)
C24 C25 1.340(5)
C24 S1 1.736(4)
C25 C26 1.405(6)
C25 H25 0.9500
C26 C27 1.340(6)
C26 H26 0.9500
C27 S1 1.676(5)
C27 H27 0.9500
C28 C29 1.341(5)
C28 S3 1.656(3)
C29 C30 1.410(5)
C29 H29 0.9500
C30 C31 1.289(4)
C30 H30 0.9500
C31 C32 1.433(5)
C31 S3 1.733(4)
C32 C33B 1.328(18)
C32 C33A 1.41(2)
C32 S4A 1.613(4)
C32 S4B 1.669(6)
C34 C35 1.318(6)
C34 S4B 1.484(10)
C34 C33A 1.55(3)
C34 H34 0.9500
C35 S4A 1.578(8)
C35 C33B 1.59(3)
C35 H35 0.9500
C36 Cl3 1.665(4)
C36 Cl2 1.962(5)
C36 H36A 0.9900
C36 H36B 0.9900
C37 Cl4 1.810(5)
C37 Cl5 1.928(5)
C37 H37A 0.9900
C37 H37B 0.9900
N1 Ga1 2.031(3)
N2 Ga1 1.994(3)
O1 Ga1 1.841(2)
O2 Ga1 1.937(2)
C33A H33A 0.9500
C33B H33B 0.9500
Cl1 Ga1 2.4436(13)

loop_
_geom_torsion_atom_site_label_1
_geom_torsion_atom_site_label_2
_geom_torsion_atom_site_label_3
_geom_torsion_atom_site_label_4
_geom_torsion
C5 C1 C2 N1 -93.2(3)
C4 C1 C2 N1 145.8(3)
C3 C1 C2 N1 21.8(4)
C5 C1 C3 N2 167.8(3)
C4 C1 C3 N2 -71.2(4)
C2 C1 C3 N2 49.8(4)
N1 C6 C7 C8 -3.4(6)
N1 C6 C7 C12 177.2(4)
C12 C7 C8 O1 -178.0(3)
C6 C7 C8 O1 2.7(6)
C12 C7 C8 C9 1.0(5)
C6 C7 C8 C9 -178.4(3)
O1 C8 C9 C10 177.5(3)
C7 C8 C9 C10 -1.5(5)
C8 C9 C10 C11 0.9(6)
C9 C10 C11 C12 0.3(5)
C9 C10 C11 C20 -178.2(3)
C10 C11 C12 C7 -0.7(5)
C20 C11 C12 C7 177.7(3)
C8 C7 C12 C11 0.1(6)
C6 C7 C12 C11 179.6(3)
N2 C13 C14 C15 -15.4(6)
N2 C13 C14 C19 169.5(3)
C13 C14 C15 O2 1.3(6)
C19 C14 C15 O2 176.3(3)
C13 C14 C15 C16 -176.3(3)
C19 C14 C15 C16 -1.2(5)
O2 C15 C16 C17 -177.9(4)
C14 C15 C16 C17 -0.3(6)
C15 C16 C17 C18 1.4(7)
C16 C17 C18 C19 -0.7(6)
C16 C17 C18 C28 177.5(4)
C17 C18 C19 C14 -0.8(6)
C28 C18 C19 C14 -179.0(3)
C15 C14 C19 C18 1.9(6)
C13 C14 C19 C18 176.8(4)
C12 C11 C20 C21 -171.5(4)
C10 C11 C20 C21 6.8(6)
C12 C11 C20 S2 4.7(5)
C10 C11 C20 S2 -177.0(3)
C11 C20 C21 C22 175.9(4)
S2 C20 C21 C22 -0.6(4)
C20 C21 C22 C23 0.3(5)
C21 C22 C23 C24 -179.4(4)
C21 C22 C23 S2 0.1(4)
C22 C23 C24 C25 173.1(4)
S2 C23 C24 C25 -6.3(6)
C22 C23 C24 S1 -7.6(6)
S2 C23 C24 S1 172.9(2)
C23 C24 C25 C26 179.7(4)
S1 C24 C25 C26 0.4(5)
C24 C25 C26 C27 0.0(6)
C25 C26 C27 S1 -0.3(5)
C19 C18 C28 C29 19.1(6)
C17 C18 C28 C29 -158.9(4)
C19 C18 C28 S3 -161.0(3)
C17 C18 C28 S3 21.0(5)
C18 C28 C29 C30 -178.2(4)
S3 C28 C29 C30 1.9(4)
C28 C29 C30 C31 -1.1(5)
C29 C30 C31 C32 175.8(4)
C29 C30 C31 S3 -0.3(4)
C30 C31 C32 C33B -170.7(15)
S3 C31 C32 C33B 4.8(16)
C30 C31 C32 C33A 8.4(17)
S3 C31 C32 C33A -176.1(16)
C30 C31 C32 S4A -169.2(4)
S3 C31 C32 S4A 6.3(5)
C30 C31 C32 S4B 5.0(7)
S3 C31 C32 S4B -179.5(4)
S4B C34 C35 S4A -0.7(7)
C33A C34 C35 S4A 2.3(13)
S4B C34 C35 C33B -2.2(12)
C33A C34 C35 C33B 0.8(17)
C7 C6 N1 C2 -178.0(3)
C7 C6 N1 Ga1 2.9(5)
C1 C2 N1 C6 109.1(4)
C1 C2 N1 Ga1 -71.7(3)
C14 C13 N2 C3 174.8(3)
C14 C13 N2 Ga1 -8.5(5)
C1 C3 N2 C13 113.5(3)
C1 C3 N2 Ga1 -63.6(3)
C9 C8 O1 Ga1 179.5(2)
C7 C8 O1 Ga1 -1.6(5)
C14 C15 O2 Ga1 37.8(5)
C16 C15 O2 Ga1 -144.9(3)
C26 C27 S1 C24 0.4(4)
C25 C24 S1 C27 -0.5(3)
C23 C24 S1 C27 -179.8(3)
C21 C20 S2 C23 0.5(3)
C11 C20 S2 C23 -176.4(3)
C22 C23 S2 C20 -0.4(3)
C24 C23 S2 C20 179.2(3)
C29 C28 S3 C31 -1.7(3)
C18 C28 S3 C31 178.4(3)
C30 C31 S3 C28 1.2(3)
C32 C31 S3 C28 -175.0(3)
C34 C35 S4A C32 -1.6(5)
C33B C35 S4A C32 6(6)
C33A C32 S4A C35 0.0(14)
C31 C32 S4A C35 177.9(3)
S4B C32 S4A C35 3.0(5)
C33B C32 C33A C34 3(3)
C31 C32 C33A C34 -176.6(8)
C35 C34 C33A C32 -2(2)
C35 C34 S4B C32 2.5(6)
C33A C34 S4B C32 -15(8)
C33B C32 S4B C34 -2.0(14)
C31 C32 S4B C34 -178.1(4)
S4A C32 S4B C34 -3.5(6)
C33A C32 C33B C35 -2(2)
C31 C32 C33B C35 177.2(7)
S4B C32 C33B C35 0.9(19)
C34 C35 C33B C32 1(2)
C8 O1 Ga1 O2 171.3(3)
C8 O1 Ga1 N2 94.6(3)
C8 O1 Ga1 N1 0.8(3)
C8 O1 Ga1 Cl1 -83.6(3)
C15 O2 Ga1 O1 -169.3(3)
C15 O2 Ga1 N2 -44.0(3)
C15 O2 Ga1 Cl1 71.5(3)
C13 N2 Ga1 O1 110.6(3)
C3 N2 Ga1 O1 -72.5(3)
C13 N2 Ga1 O2 30.2(3)
C3 N2 Ga1 O2 -153.0(3)
C13 N2 Ga1 N1 -156.7(3)
C3 N2 Ga1 N1 20.1(2)
C13 N2 Ga1 Cl1 -71.2(3)
C3 N2 Ga1 Cl1 105.7(2)
C6 N1 Ga1 O1 -1.4(3)
C2 N1 Ga1 O1 179.4(3)
C6 N1 Ga1 N2 -125.8(3)
C2 N1 Ga1 N2 55.1(3)
C6 N1 Ga1 Cl1 117.4(3)
C2 N1 Ga1 Cl1 -61.7(2)
